data_1543562
loop_
_publ_author_name
'Xin Wang'
'Shi-Wei Yan'
'Juan Yang'
'Dong-Rong Xiao'
'Hua-Yi Zhang'
'Jin-Ling Zhang'
'Xiao-Lin Chi'
'En-Bo Wang'

_publ_section_title
;
 Three interdigitated metal-quinolone complexes from self-assembly of
 mixed ligands and cadmium salts
;
_journal_name_full 'Inorganica Chimica Acta'
_journal_page_first 208
_journal_page_last 215
_journal_paper_doi 10.1016/j.ica.2013.09.031
_journal_volume 409B
_journal_year 2014
_chemical_formula_sum 'C34 H32 Cd2 F N3 O14'
_chemical_formula_weight 950.43
_space_group_IT_number 2
_symmetry_cell_setting triclinic
_symmetry_space_group_name_Hall '-P 1'
_symmetry_space_group_name_H-M 'P -1'
_atom_sites_solution_hydrogens geom
_atom_sites_solution_primary direct
_atom_sites_solution_secondary difmap
_cell_angle_alpha 106.64(3)
_cell_angle_beta 91.51(3)
_cell_angle_gamma 95.39(3)
_cell_formula_units_Z 2
_cell_length_a 10.242(2)
_cell_length_b 11.495(2)
_cell_length_c 15.233(3)
_cell_measurement_reflns_used 12516
_cell_measurement_temperature 295(2)
_cell_measurement_theta_max 25.00
_cell_measurement_theta_min 3.13
_cell_volume 1708.0(6)
_computing_cell_refinement 'RAPID AUTO'
_computing_data_collection 'RAPID AUTO'
_computing_data_reduction 'RAPID AUTO'
_computing_molecular_graphics 'Bruker SHELXTL'
_computing_publication_material 'Bruker SHELXTL'
_computing_structure_refinement 'SHELXL-97 (Sheldrick, 1997)'
_computing_structure_solution 'SHELXS-97 (Sheldrick, 1990)'
_diffrn_ambient_temperature 295(2)
_diffrn_measured_fraction_theta_full 0.956
_diffrn_measured_fraction_theta_max 0.956
_diffrn_measurement_device_type 'Rigaku RAXIS RAPID IP'
_diffrn_measurement_method Oscillation
_diffrn_radiation_monochromator graphite
_diffrn_radiation_source 'fine-focus sealed tube'
_diffrn_radiation_type MoK\a
_diffrn_radiation_wavelength 0.71073
_diffrn_reflns_av_R_equivalents 0.0363
_diffrn_reflns_av_sigmaI/netI 0.0532
_diffrn_reflns_limit_h_max 12
_diffrn_reflns_limit_h_min -12
_diffrn_reflns_limit_k_max 13
_diffrn_reflns_limit_k_min -13
_diffrn_reflns_limit_l_max 16
_diffrn_reflns_limit_l_min -18
_diffrn_reflns_number 12516
_diffrn_reflns_theta_full 25.00
_diffrn_reflns_theta_max 25.00
_diffrn_reflns_theta_min 3.13
_exptl_absorpt_coefficient_mu 1.327
_exptl_absorpt_correction_T_max 0.6394
_exptl_absorpt_correction_T_min 0.6188
_exptl_absorpt_correction_type multi-scan
_exptl_absorpt_process_details 'ABSCOR by T.Higashi    8 March, 1995'
_exptl_crystal_colour yellow
_exptl_crystal_density_diffrn 1.848
_exptl_crystal_density_method 'not measured'
_exptl_crystal_description block
_exptl_crystal_F_000 948
_exptl_crystal_size_max 0.40
_exptl_crystal_size_mid 0.38
_exptl_crystal_size_min 0.37
_refine_diff_density_max 0.986
_refine_diff_density_min -1.378
_refine_diff_density_rms 0.126
_refine_ls_extinction_method none
_refine_ls_goodness_of_fit_ref 1.267
_refine_ls_hydrogen_treatment mixed
_refine_ls_matrix_type full
_refine_ls_number_parameters 521
_refine_ls_number_reflns 5754
_refine_ls_number_restraints 56
_refine_ls_restrained_S_all 1.290
_refine_ls_R_factor_all 0.0594
_refine_ls_R_factor_gt 0.0507
_refine_ls_shift/su_max 0.001
_refine_ls_shift/su_mean 0.000
_refine_ls_structure_factor_coef Fsqd
_refine_ls_weighting_details 'calc w=1/[\s^2^(Fo^2^)+(0.1000P)^2^+0.0000P] where P=(Fo^2^+2Fc^2^)/3'
_refine_ls_weighting_scheme calc
_refine_ls_wR_factor_gt 0.1591
_refine_ls_wR_factor_ref 0.1644
_reflns_number_gt 5114
_reflns_number_total 5754
_reflns_threshold_expression >2sigma(I)
_cod_data_source_file ICA-2014-409B-208-215-3.CIF
_cod_data_source_block compound-3
_cod_depositor_comments
;
The following automatic conversions were performed:

'_journal_paper_doi' value 'doi:10.1016/j.ica.2013.09.031' was
changed to '10.1016/j.ica.2013.09.031'.

Automatic conversion script
Id: cif_fix_values 6433 2018-09-21 13:16:33Z andrius 
;
_cod_original_cell_volume 1708.1(6)
_cod_original_sg_symbol_H-M P-1
_cod_database_code 1543562

loop_
_symmetry_equiv_pos_as_xyz
'x, y, z'
'-x, -y, -z'

loop_
_atom_site_label
_atom_site_type_symbol
_atom_site_fract_x
_atom_site_fract_y
_atom_site_fract_z
_atom_site_U_iso_or_equiv
_atom_site_adp_type
_atom_site_occupancy
_atom_site_symmetry_multiplicity
_atom_site_calc_flag
_atom_site_refinement_flags
_atom_site_disorder_assembly
_atom_site_disorder_group
Cd1 Cd 0.72687(4) 0.81369(4) 0.22962(3) 0.01741(17) Uani 1 1 d . . .
Cd2 Cd 0.00270(4) 0.82861(4) 0.06090(3) 0.02028(18) Uani 1 1 d . . .
F1 F 0.6292(8) 0.6808(4) 0.6490(3) 0.0720(19) Uani 1 1 d U A .
OW1 O -0.0568(5) 0.6298(4) -0.0001(3) 0.0300(11) Uani 1 1 d D . .
O1 O 0.8894(5) 0.4902(4) 0.1162(3) 0.0291(11) Uani 1 1 d . . .
O2 O 0.7346(5) 0.6160(4) 0.1485(3) 0.0219(10) Uani 1 1 d . . .
OW2 O 0.0286(5) 1.0323(4) 0.1325(4) 0.0270(10) Uani 1 1 d D . .
O3 O 0.7118(5) 0.7109(4) 0.3398(3) 0.0285(11) Uani 1 1 d . . .
C11 C 0.8174(10) 0.2261(7) 0.4217(6) 0.061(3) Uani 1 1 d DU . .
O5 O 0.4883(5) 0.8013(4) 0.2204(3) 0.0230(10) Uani 1 1 d . . .
O7 O -0.0077(5) 0.8013(4) 0.2017(3) 0.0237(10) Uani 1 1 d . . .
O9 O 0.7234(6) 0.8592(5) 0.0949(4) 0.0365(12) Uani 1 1 d . . .
O12 O 0.1366(5) 0.8323(4) -0.0701(3) 0.0275(11) Uani 1 1 d . . .
O11 O 0.2270(5) 0.8185(5) 0.0586(4) 0.0345(12) Uani 1 1 d . . .
O8 O -0.0976(5) 0.9307(4) 0.3129(3) 0.0293(11) Uani 1 1 d . . .
O10 O 0.8347(5) 0.8541(4) -0.0263(3) 0.0277(10) Uani 1 1 d . . .
O6 O 0.6017(5) 0.9624(4) 0.3174(4) 0.0301(11) Uani 1 1 d . . .
N1 N 0.6602(6) 0.4139(5) 0.8345(4) 0.0252(12) Uani 1 1 d . . .
H1A H 0.6298 0.3337 0.8107 0.030 Uiso 1 1 calc R . .
N2 N 0.7087(6) 0.4756(5) 0.6680(4) 0.0287(13) Uani 1 1 d . . .
N3 N 0.8443(7) 0.3914(6) 0.3509(5) 0.0443(19) Uani 1 1 d D . .
C1 C 0.8091(7) 0.5476(5) 0.1707(4) 0.0208(13) Uani 1 1 d . A .
C2 C 0.8032(6) 0.5282(6) 0.2647(5) 0.0196(13) Uani 1 1 d . . .
C3 C 0.7399(7) 0.5721(6) 0.4210(5) 0.0252(14) Uani 1 1 d . . .
C4 C 0.7496(7) 0.6129(5) 0.3401(4) 0.0210(13) Uani 1 1 d . A .
C5 C 0.6821(9) 0.6441(6) 0.4983(5) 0.038(2) Uani 1 1 d . A .
H5A H 0.6473 0.7152 0.4962 0.046 Uiso 1 1 calc R . .
C6 C 0.6780(11) 0.6087(7) 0.5746(5) 0.046(2) Uani 1 1 d . . .
C7 C 0.7208(8) 0.4977(6) 0.5832(5) 0.0299(16) Uani 1 1 d . A .
C8 C 0.7732(7) 0.4240(5) 0.5062(5) 0.0261(15) Uani 1 1 d D . .
C9 C 0.7863(7) 0.4645(6) 0.4264(5) 0.0269(15) Uani 1 1 d . A .
C10 C 0.8492(9) 0.4265(7) 0.2743(6) 0.040(2) Uani 1 1 d . A .
H10A H 0.8870 0.3770 0.2242 0.048 Uiso 1 1 calc R . .
O4 O 0.8080(6) 0.3140(5) 0.5092(4) 0.0416(14) Uani 1 1 d DU A .
C12 C 0.8747(11) 0.2628(9) 0.3409(8) 0.027(3) Uani 0.50 1 d PDU A 1
H12A H 0.8501 0.2047 0.2805 0.032 Uiso 0.50 1 calc PR A 1
C13 C 1.0221(13) 0.2799(15) 0.3693(12) 0.039(4) Uani 0.50 1 d PDU A 1
H13A H 1.0714 0.3032 0.3231 0.059 Uiso 0.50 1 calc PR A 1
H13B H 1.0484 0.2046 0.3756 0.059 Uiso 0.50 1 calc PR A 1
H13C H 1.0384 0.3425 0.4268 0.059 Uiso 0.50 1 calc PR A 1
C12A C 0.9232(11) 0.3071(10) 0.3842(9) 0.027(3) Uani 0.50 1 d PDU A 2
H12B H 0.9877 0.3535 0.4333 0.032 Uiso 0.50 1 calc PR A 2
C13A C 0.9920(16) 0.2317(14) 0.3021(10) 0.037(3) Uani 0.50 1 d PDU A 2
H13D H 1.0552 0.2846 0.2822 0.055 Uiso 0.50 1 calc PR A 2
H13E H 0.9281 0.1923 0.2527 0.055 Uiso 0.50 1 calc PR A 2
H13F H 1.0359 0.1711 0.3199 0.055 Uiso 0.50 1 calc PR A 2
C14 C 0.5749(7) 0.4538(7) 0.6959(5) 0.0299(15) Uani 1 1 d . . .
H14A H 0.5424 0.3685 0.6691 0.036 Uiso 1 1 calc R . .
H14B H 0.5178 0.5026 0.6730 0.036 Uiso 1 1 calc R . .
C15 C 0.5714(7) 0.4854(6) 0.7966(5) 0.0287(15) Uani 1 1 d . . .
H15A H 0.4823 0.4686 0.8131 0.034 Uiso 1 1 calc R . .
H15B H 0.5981 0.5719 0.8231 0.034 Uiso 1 1 calc R . .
C16 C 0.7973(7) 0.4302(7) 0.8019(5) 0.0267(14) Uani 1 1 d . . .
H16A H 0.8346 0.5142 0.8288 0.032 Uiso 1 1 calc R . .
H16B H 0.8524 0.3780 0.8225 0.032 Uiso 1 1 calc R . .
C17 C 0.7965(7) 0.3998(7) 0.6995(5) 0.0321(16) Uani 1 1 d . . .
H17A H 0.8847 0.4149 0.6808 0.038 Uiso 1 1 calc R . .
H17B H 0.7663 0.3141 0.6721 0.038 Uiso 1 1 calc R . .
C18 C 0.6574(9) 0.4429(7) 0.9350(5) 0.0368(18) Uani 1 1 d . . .
H18A H 0.7152 0.3947 0.9567 0.055 Uiso 1 1 calc R . .
H18B H 0.5695 0.4248 0.9514 0.055 Uiso 1 1 calc R . .
H18C H 0.6855 0.5280 0.9625 0.055 Uiso 1 1 calc R . .
C19 C 0.3685(7) 0.9419(5) 0.3283(4) 0.0207(13) Uani 1 1 d . . .
C20 C 0.3755(7) 1.0139(6) 0.4182(5) 0.0265(14) Uani 1 1 d . . .
H20A H 0.4572 1.0440 0.4483 0.032 Uiso 1 1 calc R . .
C21 C 0.2622(7) 1.0419(6) 0.4643(5) 0.0265(14) Uani 1 1 d . . .
H21A H 0.2669 1.0865 0.5259 0.032 Uiso 1 1 calc R . .
C22 C 0.1416(7) 1.0017(5) 0.4159(4) 0.0237(14) Uani 1 1 d . . .
H22A H 0.0649 1.0224 0.4452 0.028 Uiso 1 1 calc R . .
C23 C 0.1333(7) 0.9305(5) 0.3238(4) 0.0207(13) Uani 1 1 d . . .
C24 C 0.2476(6) 0.9008(5) 0.2810(4) 0.0177(12) Uani 1 1 d . . .
H24A H 0.2437 0.8529 0.2202 0.021 Uiso 1 1 calc R . .
C25 C 0.4945(6) 0.9006(6) 0.2852(5) 0.0205(13) Uani 1 1 d . . .
C26 C 0.0002(7) 0.8856(6) 0.2761(5) 0.0229(14) Uani 1 1 d . . .
C27 C 0.5016(8) 0.8540(7) -0.1854(5) 0.0334(16) Uani 1 1 d . . .
H27A H 0.5080 0.8593 -0.2449 0.040 Uiso 1 1 calc R . .
C28 C 0.6110(7) 0.8538(6) -0.1330(5) 0.0249(14) Uani 1 1 d . . .
H28A H 0.6927 0.8579 -0.1578 0.030 Uiso 1 1 calc R . .
C29 C 0.6044(6) 0.8477(5) -0.0434(4) 0.0202(13) Uani 1 1 d . . .
C30 C 0.4818(6) 0.8401(5) -0.0065(5) 0.0199(13) Uani 1 1 d . . .
H30A H 0.4759 0.8365 0.0535 0.024 Uiso 1 1 calc R . .
C31 C 0.3702(7) 0.8379(5) -0.0586(4) 0.0230(14) Uani 1 1 d . . .
C32 C 0.3788(8) 0.8459(6) -0.1475(5) 0.0304(16) Uani 1 1 d . . .
H32A H 0.3028 0.8458 -0.1822 0.036 Uiso 1 1 calc R . .
C33 C 0.7290(6) 0.8531(5) 0.0135(5) 0.0218(14) Uani 1 1 d . . .
C34 C 0.2347(7) 0.8306(6) -0.0203(5) 0.0244(14) Uani 1 1 d . . .
HW1A H -0.004(7) 0.589(6) -0.034(5) 0.04(2) Uiso 1 1 d D . .
HW1B H -0.080(11) 0.594(8) 0.039(6) 0.10(4) Uiso 1 1 d D . .
HW2B H 0.089(6) 1.073(8) 0.114(8) 0.07(3) Uiso 1 1 d D . .
HW2A H -0.042(5) 1.063(9) 0.129(8) 0.08(4) Uiso 1 1 d D . .

loop_
_atom_site_aniso_label
_atom_site_aniso_U_11
_atom_site_aniso_U_22
_atom_site_aniso_U_33
_atom_site_aniso_U_23
_atom_site_aniso_U_13
_atom_site_aniso_U_12
Cd1 0.0156(3) 0.0206(3) 0.0174(3) 0.00662(18) 0.00346(19) 0.00459(18)
Cd2 0.0147(3) 0.0257(3) 0.0222(3) 0.00929(19) 0.00225(19) 0.00361(18)
F1 0.165(6) 0.035(2) 0.026(2) 0.0116(19) 0.030(3) 0.041(3)
OW1 0.040(3) 0.022(2) 0.028(3) 0.005(2) 0.015(2) 0.008(2)
O1 0.037(3) 0.032(2) 0.019(2) 0.0056(19) 0.014(2) 0.012(2)
O2 0.029(3) 0.019(2) 0.017(2) 0.0037(17) 0.0034(19) 0.0042(18)
OW2 0.020(3) 0.026(2) 0.037(3) 0.014(2) -0.002(2) 0.001(2)
O3 0.050(3) 0.024(2) 0.013(2) 0.0053(17) 0.000(2) 0.010(2)
C11 0.096(7) 0.046(4) 0.062(5) 0.031(4) 0.052(5) 0.048(4)
O5 0.020(3) 0.020(2) 0.028(3) 0.0031(18) 0.005(2) 0.0077(17)
O7 0.025(3) 0.026(2) 0.022(2) 0.0100(19) -0.0014(19) 0.0032(18)
O9 0.036(3) 0.048(3) 0.031(3) 0.022(2) -0.008(2) 0.002(2)
O12 0.013(2) 0.037(3) 0.038(3) 0.017(2) 0.004(2) 0.0090(19)
O11 0.023(3) 0.054(3) 0.027(3) 0.013(2) 0.006(2) 0.005(2)
O8 0.013(2) 0.034(3) 0.035(3) 0.001(2) 0.006(2) 0.0043(19)
O10 0.016(3) 0.037(3) 0.033(3) 0.014(2) 0.000(2) 0.0014(19)
O6 0.013(3) 0.027(2) 0.046(3) 0.003(2) -0.002(2) 0.0043(18)
N1 0.023(3) 0.028(3) 0.026(3) 0.012(2) -0.002(2) -0.002(2)
N2 0.028(3) 0.033(3) 0.030(3) 0.020(3) -0.005(3) -0.003(2)
N3 0.049(5) 0.052(4) 0.051(4) 0.034(4) 0.026(4) 0.035(4)
C1 0.023(4) 0.023(3) 0.017(3) 0.004(2) 0.009(3) 0.008(2)
C2 0.009(3) 0.027(3) 0.028(3) 0.014(3) 0.006(3) 0.006(2)
C3 0.032(4) 0.024(3) 0.020(3) 0.008(3) -0.003(3) 0.004(3)
C4 0.023(4) 0.022(3) 0.015(3) 0.000(2) 0.004(3) 0.002(2)
C5 0.077(6) 0.020(3) 0.017(3) 0.002(3) 0.013(4) 0.019(3)
C6 0.093(8) 0.034(4) 0.015(4) 0.012(3) 0.000(4) 0.008(4)
C7 0.040(5) 0.029(3) 0.017(3) 0.005(3) -0.006(3) -0.008(3)
C8 0.031(4) 0.022(3) 0.030(4) 0.016(3) -0.004(3) -0.002(3)
C9 0.023(4) 0.038(4) 0.022(4) 0.014(3) 0.000(3) 0.001(3)
C10 0.047(5) 0.048(4) 0.038(4) 0.023(4) 0.033(4) 0.026(4)
O4 0.051(4) 0.040(3) 0.045(3) 0.027(2) 0.010(3) 0.014(2)
C12 0.025(6) 0.024(6) 0.022(6) -0.004(5) -0.015(5) -0.002(5)
C13 0.039(8) 0.041(7) 0.044(8) 0.023(6) -0.004(6) -0.005(6)
C12A 0.032(5) 0.029(5) 0.026(5) 0.014(4) -0.001(4) 0.018(4)
C13A 0.030(7) 0.045(7) 0.041(7) 0.014(6) 0.008(6) 0.021(6)
C14 0.021(4) 0.041(4) 0.031(4) 0.015(3) -0.002(3) 0.004(3)
C15 0.023(4) 0.035(4) 0.033(4) 0.017(3) -0.001(3) 0.005(3)
C16 0.014(4) 0.042(4) 0.028(4) 0.016(3) 0.002(3) 0.000(3)
C17 0.022(4) 0.056(5) 0.024(4) 0.023(3) -0.003(3) 0.002(3)
C18 0.047(5) 0.047(4) 0.019(4) 0.011(3) 0.004(3) 0.012(4)
C19 0.022(4) 0.019(3) 0.022(3) 0.006(2) 0.000(3) 0.007(2)
C20 0.023(4) 0.027(3) 0.030(4) 0.009(3) -0.007(3) 0.002(3)
C21 0.034(4) 0.028(3) 0.017(3) 0.004(2) -0.002(3) 0.003(3)
C22 0.025(4) 0.026(3) 0.023(4) 0.010(3) 0.008(3) 0.008(3)
C23 0.024(4) 0.018(3) 0.020(3) 0.006(2) 0.002(3) 0.004(2)
C24 0.011(3) 0.022(3) 0.018(3) 0.003(2) -0.001(2) 0.004(2)
C25 0.010(3) 0.028(3) 0.025(3) 0.010(3) 0.001(3) 0.007(2)
C26 0.017(3) 0.033(3) 0.025(3) 0.017(3) 0.004(3) 0.005(3)
C27 0.029(4) 0.049(4) 0.024(4) 0.014(3) 0.006(3) 0.008(3)
C28 0.023(4) 0.034(3) 0.023(3) 0.014(3) 0.009(3) 0.011(3)
C29 0.018(3) 0.024(3) 0.016(3) 0.001(2) 0.002(3) 0.003(2)
C30 0.020(3) 0.014(3) 0.025(3) 0.004(2) 0.003(3) 0.006(2)
C31 0.025(4) 0.021(3) 0.020(3) 0.000(2) 0.002(3) 0.008(3)
C32 0.030(4) 0.041(4) 0.023(4) 0.010(3) -0.003(3) 0.013(3)
C33 0.014(3) 0.019(3) 0.036(4) 0.013(3) 0.000(3) 0.005(2)
C34 0.022(4) 0.020(3) 0.029(4) 0.003(3) 0.001(3) 0.003(2)

loop_
_atom_type_symbol
_atom_type_description
_atom_type_scat_dispersion_real
_atom_type_scat_dispersion_imag
_atom_type_scat_source
C C 0.0033 0.0016 'International Tables Vol C Tables 4.2.6.8 and 6.1.1.4'
H H 0.0000 0.0000 'International Tables Vol C Tables 4.2.6.8 and 6.1.1.4'
N N 0.0061 0.0033 'International Tables Vol C Tables 4.2.6.8 and 6.1.1.4'
O O 0.0106 0.0060 'International Tables Vol C Tables 4.2.6.8 and 6.1.1.4'
F F 0.0171 0.0103 'International Tables Vol C Tables 4.2.6.8 and 6.1.1.4'
Cd Cd -0.8075 1.2024 'International Tables Vol C Tables 4.2.6.8 and 6.1.1.4'

loop_
_geom_angle_atom_site_label_1
_geom_angle_atom_site_label_2
_geom_angle_atom_site_label_3
_geom_angle
_geom_angle_site_symmetry_1
_geom_angle_site_symmetry_3
O8 Cd1 O9 105.34(19) 1_655 .
O8 Cd1 O2 122.55(17) 1_655 .
O9 Cd1 O2 87.92(18) . .
O8 Cd1 O3 87.92(19) 1_655 .
O9 Cd1 O3 163.35(19) . .
O2 Cd1 O3 76.30(16) . .
O8 Cd1 O6 85.60(17) 1_655 .
O9 Cd1 O6 100.83(19) . .
O2 Cd1 O6 147.43(17) . .
O3 Cd1 O6 90.02(17) . .
O8 Cd1 O5 140.46(15) 1_655 .
O9 Cd1 O5 87.65(19) . .
O2 Cd1 O5 94.56(16) . .
O3 Cd1 O5 88.31(18) . .
O6 Cd1 O5 55.06(16) . .
O8 Cd1 C25 112.71(18) 1_655 .
O9 Cd1 C25 96.3(2) . .
O2 Cd1 C25 121.12(19) . .
O3 Cd1 C25 87.51(18) . .
O6 Cd1 C25 27.36(19) . .
O5 Cd1 C25 27.79(18) . .
OW1 Cd2 O10 85.33(19) . 1_455
OW1 Cd2 O7 88.84(18) . .
O10 Cd2 O7 126.56(17) 1_455 .
OW1 Cd2 OW2 170.21(19) . .
O10 Cd2 OW2 89.91(18) 1_455 .
O7 Cd2 OW2 87.14(17) . .
OW1 Cd2 O11 96.9(2) . .
O10 Cd2 O11 140.36(18) 1_455 .
O7 Cd2 O11 93.07(18) . .
OW2 Cd2 O11 92.27(19) . .
OW1 Cd2 O12 90.80(17) . .
O10 Cd2 O12 85.69(16) 1_455 .
O7 Cd2 O12 147.56(16) . .
OW2 Cd2 O12 97.37(17) . .
O11 Cd2 O12 54.78(17) . .
OW1 Cd2 C34 95.77(19) . .
O10 Cd2 C34 112.93(19) 1_455 .
O7 Cd2 C34 120.51(19) . .
OW2 Cd2 C34 93.95(19) . .
O11 Cd2 C34 27.4(2) . .
O12 Cd2 C34 27.41(19) . .
Cd2 OW1 HW1A 117(6) . .
Cd2 OW1 HW1B 113(8) . .
HW1A OW1 HW1B 108.9(19) . .
C1 O2 Cd1 123.4(4) . .
Cd2 OW2 HW2B 116(7) . .
Cd2 OW2 HW2A 110(8) . .
HW2B OW2 HW2A 108.7(19) . .
C4 O3 Cd1 130.3(4) . .
O4 C11 C12 121.8(7) . .
O4 C11 C12A 96.3(7) . .
C12 C11 C12A 30.7(6) . .
C25 O5 Cd1 89.2(4) . .
C26 O7 Cd2 125.2(4) . .
C33 O9 Cd1 163.3(5) . .
C34 O12 Cd2 87.5(4) . .
C34 O11 Cd2 94.2(4) . .
C26 O8 Cd1 105.5(4) . 1_455
C33 O10 Cd2 111.2(4) . 1_655
C25 O6 Cd1 93.1(4) . .
C18 N1 C15 112.0(6) . .
C18 N1 C16 113.1(6) . .
C15 N1 C16 110.0(5) . .
C18 N1 H1A 107.1 . .
C15 N1 H1A 107.1 . .
C16 N1 H1A 107.1 . .
C7 N2 C14 116.7(6) . .
C7 N2 C17 121.5(6) . .
C14 N2 C17 110.5(5) . .
C10 N3 C9 118.1(6) . .
C10 N3 C12A 131.2(7) . .
C9 N3 C12A 108.0(7) . .
C10 N3 C12 115.7(7) . .
C9 N3 C12 124.7(6) . .
C12A N3 C12 31.9(6) . .
O2 C1 O1 122.6(6) . .
O2 C1 C2 119.8(5) . .
O1 C1 C2 117.6(5) . .
C10 C2 C4 121.2(6) . .
C10 C2 C1 116.7(6) . .
C4 C2 C1 122.1(5) . .
C9 C3 C5 118.3(6) . .
C9 C3 C4 122.5(6) . .
C5 C3 C4 119.2(6) . .
O3 C4 C2 126.1(6) . .
O3 C4 C3 120.2(6) . .
C2 C4 C3 113.7(5) . .
C6 C5 C3 119.1(7) . .
C6 C5 H5A 120.5 . .
C3 C5 H5A 120.5 . .
C5 C6 F1 118.7(7) . .
C5 C6 C7 124.9(7) . .
F1 C6 C7 116.4(6) . .
C8 C7 N2 126.7(6) . .
C8 C7 C6 116.3(6) . .
N2 C7 C6 117.0(6) . .
O4 C8 C7 118.4(6) . .
O4 C8 C9 122.2(6) . .
C7 C8 C9 119.4(6) . .
C3 C9 N3 119.6(6) . .
C3 C9 C8 121.8(6) . .
N3 C9 C8 118.5(6) . .
N3 C10 C2 124.7(7) . .
N3 C10 H10A 117.7 . .
C2 C10 H10A 117.7 . .
C8 O4 C11 115.4(5) . .
N3 C12 C11 107.0(7) . .
N3 C12 C13 102.8(9) . .
C11 C12 C13 100.4(10) . .
N3 C12 H12A 115.0 . .
C11 C12 H12A 115.0 . .
C13 C12 H12A 115.0 . .
C12 C13 H13A 109.5 . .
C12 C13 H13B 109.5 . .
H13A C13 H13B 109.5 . .
C12 C13 H13C 109.5 . .
H13A C13 H13C 109.5 . .
H13B C13 H13C 109.5 . .
N3 C12A C13A 107.7(9) . .
N3 C12A C11 104.2(7) . .
C13A C12A C11 112.7(10) . .
N3 C12A H12B 110.7 . .
C13A C12A H12B 110.7 . .
C11 C12A H12B 110.7 . .
C12A C13A H13D 109.5 . .
C12A C13A H13E 109.5 . .
H13D C13A H13E 109.5 . .
C12A C13A H13F 109.5 . .
H13D C13A H13F 109.5 . .
H13E C13A H13F 109.5 . .
N2 C14 C15 111.1(6) . .
N2 C14 H14A 109.4 . .
C15 C14 H14A 109.4 . .
N2 C14 H14B 109.4 . .
C15 C14 H14B 109.4 . .
H14A C14 H14B 108.0 . .
C14 C15 N1 111.0(6) . .
C14 C15 H15A 109.4 . .
N1 C15 H15A 109.4 . .
C14 C15 H15B 109.4 . .
N1 C15 H15B 109.4 . .
H15A C15 H15B 108.0 . .
C17 C16 N1 111.6(6) . .
C17 C16 H16A 109.3 . .
N1 C16 H16A 109.3 . .
C17 C16 H16B 109.3 . .
N1 C16 H16B 109.3 . .
H16A C16 H16B 108.0 . .
N2 C17 C16 109.2(6) . .
N2 C17 H17A 109.8 . .
C16 C17 H17A 109.8 . .
N2 C17 H17B 109.8 . .
C16 C17 H17B 109.8 . .
H17A C17 H17B 108.3 . .
N1 C18 H18A 109.5 . .
N1 C18 H18B 109.5 . .
H18A C18 H18B 109.5 . .
N1 C18 H18C 109.5 . .
H18A C18 H18C 109.5 . .
H18B C18 H18C 109.5 . .
C20 C19 C24 120.4(6) . .
C20 C19 C25 118.6(6) . .
C24 C19 C25 120.9(6) . .
C19 C20 C21 120.8(7) . .
C19 C20 H20A 119.6 . .
C21 C20 H20A 119.6 . .
C20 C21 C22 118.3(6) . .
C20 C21 H21A 120.8 . .
C22 C21 H21A 120.8 . .
C21 C22 C23 121.2(6) . .
C21 C22 H22A 119.4 . .
C23 C22 H22A 119.4 . .
C24 C23 C22 118.9(6) . .
C24 C23 C26 122.1(6) . .
C22 C23 C26 118.9(6) . .
C23 C24 C19 120.2(6) . .
C23 C24 H24A 119.9 . .
C19 C24 H24A 119.9 . .
O6 C25 O5 122.2(6) . .
O6 C25 C19 119.0(6) . .
O5 C25 C19 118.7(6) . .
O6 C25 Cd1 59.5(3) . .
O5 C25 Cd1 63.0(3) . .
C19 C25 Cd1 171.5(4) . .
O8 C26 O7 122.9(7) . .
O8 C26 C23 118.8(6) . .
O7 C26 C23 118.3(6) . .
C28 C27 C32 118.4(6) . .
C28 C27 H27A 120.8 . .
C32 C27 H27A 120.8 . .
C27 C28 C29 122.0(6) . .
C27 C28 H28A 119.0 . .
C29 C28 H28A 119.0 . .
C28 C29 C30 119.0(6) . .
C28 C29 C33 120.0(6) . .
C30 C29 C33 120.9(6) . .
C31 C30 C29 120.1(6) . .
C31 C30 H30A 120.0 . .
C29 C30 H30A 120.0 . .
C30 C31 C32 120.1(6) . .
C30 C31 C34 121.5(6) . .
C32 C31 C34 118.4(6) . .
C31 C32 C27 120.4(7) . .
C31 C32 H32A 119.8 . .
C27 C32 H32A 119.8 . .
O9 C33 O10 123.5(6) . .
O9 C33 C29 119.7(6) . .
O10 C33 C29 116.7(6) . .
O12 C34 O11 123.2(6) . .
O12 C34 C31 118.6(6) . .
O11 C34 C31 118.2(6) . .
O12 C34 Cd2 65.1(4) . .
O11 C34 Cd2 58.3(4) . .
C31 C34 Cd2 175.4(5) . .

loop_
_geom_bond_atom_site_label_1
_geom_bond_atom_site_label_2
_geom_bond_distance
_geom_bond_site_symmetry_2
Cd1 O8 2.258(5) 1_655
Cd1 O9 2.258(5) .
Cd1 O2 2.265(4) .
Cd1 O3 2.313(4) .
Cd1 O6 2.355(5) .
Cd1 O5 2.432(5) .
Cd1 C25 2.730(6) .
Cd2 OW1 2.225(5) .
Cd2 O10 2.238(5) 1_455
Cd2 O7 2.259(4) .
Cd2 OW2 2.268(5) .
Cd2 O11 2.311(5) .
Cd2 O12 2.459(5) .
Cd2 C34 2.709(7) .
F1 C6 1.339(10) .
OW1 HW1A 0.841(11) .
OW1 HW1B 0.841(11) .
O1 C1 1.275(8) .
O2 C1 1.252(8) .
OW2 HW2B 0.842(11) .
OW2 HW2A 0.843(11) .
O3 C4 1.227(7) .
C11 O4 1.436(8) .
C11 C12 1.525(9) .
C11 C12A 1.586(9) .
O5 C25 1.273(8) .
O7 C26 1.258(8) .
O9 C33 1.225(9) .
O12 C34 1.248(9) .
O11 C34 1.252(9) .
O8 C26 1.243(8) .
O8 Cd1 2.258(5) 1_455
O10 C33 1.255(8) .
O10 Cd2 2.238(5) 1_655
O6 C25 1.256(8) .
N1 C18 1.473(9) .
N1 C15 1.490(8) .
N1 C16 1.514(8) .
N1 H1A 0.9100 .
N2 C7 1.393(9) .
N2 C14 1.466(9) .
N2 C17 1.470(8) .
N3 C10 1.342(10) .
N3 C9 1.399(10) .
N3 C12A 1.502(8) .
N3 C12 1.504(9) .
C1 C2 1.512(8) .
C2 C10 1.344(9) .
C2 C4 1.436(9) .
C3 C9 1.389(9) .
C3 C5 1.412(10) .
C3 C4 1.441(9) .
C5 C6 1.336(10) .
C5 H5A 0.9300 .
C6 C7 1.427(10) .
C7 C8 1.390(10) .
C8 O4 1.357(6) .
C8 C9 1.426(9) .
C10 H10A 0.9300 .
C12 C13 1.538(10) .
C12 H12A 0.9800 .
C13 H13A 0.9600 .
C13 H13B 0.9600 .
C13 H13C 0.9600 .
C12A C13A 1.534(9) .
C12A H12B 0.9800 .
C13A H13D 0.9600 .
C13A H13E 0.9600 .
C13A H13F 0.9600 .
C14 C15 1.474(10) .
C14 H14A 0.9700 .
C14 H14B 0.9700 .
C15 H15A 0.9700 .
C15 H15B 0.9700 .
C16 C17 1.497(9) .
C16 H16A 0.9700 .
C16 H16B 0.9700 .
C17 H17A 0.9700 .
C17 H17B 0.9700 .
C18 H18A 0.9600 .
C18 H18B 0.9600 .
C18 H18C 0.9600 .
C19 C20 1.377(10) .
C19 C24 1.387(9) .
C19 C25 1.517(9) .
C20 C21 1.388(10) .
C20 H20A 0.9300 .
C21 C22 1.390(10) .
C21 H21A 0.9300 .
C22 C23 1.403(9) .
C22 H22A 0.9300 .
C23 C24 1.379(9) .
C23 C26 1.502(10) .
C24 H24A 0.9300 .
C27 C28 1.358(10) .
C27 C32 1.404(11) .
C27 H27A 0.9300 .
C28 C29 1.390(9) .
C28 H28A 0.9300 .
C29 C30 1.394(9) .
C29 C33 1.510(9) .
C30 C31 1.368(10) .
C30 H30A 0.9300 .
C31 C32 1.389(9) .
C31 C34 1.523(10) .
C32 H32A 0.9300 .

loop_
_geom_hbond_atom_site_label_D
_geom_hbond_atom_site_label_H
_geom_hbond_atom_site_label_A
_geom_hbond_distance_DH
_geom_hbond_distance_HA
_geom_hbond_distance_DA
_geom_hbond_angle_DHA
_geom_hbond_site_symmetry_A
C15 H15A O2 0.97 2.49 3.448(9) 168.7 2_666
C18 H18A O11 0.96 2.52 3.358(9) 145.3 2_666
N1 H1A O5 0.91 1.81 2.679(7) 157.8 2_666

loop_
_geom_torsion_atom_site_label_1
_geom_torsion_atom_site_label_2
_geom_torsion_atom_site_label_3
_geom_torsion_atom_site_label_4
_geom_torsion
_geom_torsion_site_symmetry_1
_geom_torsion_site_symmetry_2
_geom_torsion_site_symmetry_3
_geom_torsion_site_symmetry_4
O8 Cd1 O2 C1 29.3(5) 1_655 . . .
O9 Cd1 O2 C1 136.2(5) . . . .
O3 Cd1 O2 C1 -49.2(5) . . . .
O6 Cd1 O2 C1 -116.8(5) . . . .
O5 Cd1 O2 C1 -136.3(5) . . . .
C25 Cd1 O2 C1 -127.7(5) . . . .
O8 Cd1 O3 C4 -99.3(6) 1_655 . . .
O9 Cd1 O3 C4 44.0(11) . . . .
O2 Cd1 O3 C4 24.9(6) . . . .
O6 Cd1 O3 C4 175.1(6) . . . .
O5 Cd1 O3 C4 120.0(6) . . . .
C25 Cd1 O3 C4 147.8(6) . . . .
O8 Cd1 O5 C25 3.2(5) 1_655 . . .
O9 Cd1 O5 C25 -108.3(4) . . . .
O2 Cd1 O5 C25 164.0(4) . . . .
O3 Cd1 O5 C25 87.9(4) . . . .
O6 Cd1 O5 C25 -3.3(3) . . . .
OW1 Cd2 O7 C26 -170.6(5) . . . .
O10 Cd2 O7 C26 -87.3(5) 1_455 . . .
OW2 Cd2 O7 C26 0.5(5) . . . .
O11 Cd2 O7 C26 92.6(5) . . . .
O12 Cd2 O7 C26 99.7(6) . . . .
C34 Cd2 O7 C26 93.4(5) . . . .
O8 Cd1 O9 C33 112.9(17) 1_655 . . .
O2 Cd1 O9 C33 -10.4(17) . . . .
O3 Cd1 O9 C33 -29(2) . . . .
O6 Cd1 O9 C33 -158.8(17) . . . .
O5 Cd1 O9 C33 -105.0(17) . . . .
C25 Cd1 O9 C33 -131.5(17) . . . .
OW1 Cd2 O12 C34 -101.0(4) . . . .
O10 Cd2 O12 C34 173.7(4) 1_455 . . .
O7 Cd2 O12 C34 -11.9(5) . . . .
OW2 Cd2 O12 C34 84.4(4) . . . .
O11 Cd2 O12 C34 -3.2(4) . . . .
OW1 Cd2 O11 C34 89.3(4) . . . .
O10 Cd2 O11 C34 -1.6(6) 1_455 . . .
O7 Cd2 O11 C34 178.5(4) . . . .
OW2 Cd2 O11 C34 -94.2(4) . . . .
O12 Cd2 O11 C34 3.2(4) . . . .
O8 Cd1 O6 C25 -172.4(4) 1_655 . . .
O9 Cd1 O6 C25 82.8(4) . . . .
O2 Cd1 O6 C25 -20.6(6) . . . .
O3 Cd1 O6 C25 -84.5(4) . . . .
O5 Cd1 O6 C25 3.4(3) . . . .
Cd1 O2 C1 O1 -125.2(6) . . . .
Cd1 O2 C1 C2 56.5(8) . . . .
O2 C1 C2 C10 158.0(7) . . . .
O1 C1 C2 C10 -20.4(10) . . . .
O2 C1 C2 C4 -21.2(10) . . . .
O1 C1 C2 C4 160.4(6) . . . .
Cd1 O3 C4 C2 -7.0(11) . . . .
Cd1 O3 C4 C3 174.2(5) . . . .
C10 C2 C4 O3 175.8(8) . . . .
C1 C2 C4 O3 -5.0(11) . . . .
C10 C2 C4 C3 -5.3(10) . . . .
C1 C2 C4 C3 173.8(6) . . . .
C9 C3 C4 O3 -177.2(7) . . . .
C5 C3 C4 O3 2.4(11) . . . .
C9 C3 C4 C2 3.9(10) . . . .
C5 C3 C4 C2 -176.6(7) . . . .
C9 C3 C5 C6 2.3(13) . . . .
C4 C3 C5 C6 -177.3(8) . . . .
C3 C5 C6 F1 176.6(8) . . . .
C3 C5 C6 C7 -4.1(15) . . . .
C14 N2 C7 C8 -114.3(9) . . . .
C17 N2 C7 C8 25.9(11) . . . .
C14 N2 C7 C6 67.3(9) . . . .
C17 N2 C7 C6 -152.6(8) . . . .
C5 C6 C7 C8 1.6(14) . . . .
F1 C6 C7 C8 -179.1(8) . . . .
C5 C6 C7 N2 -179.8(9) . . . .
F1 C6 C7 N2 -0.5(12) . . . .
N2 C7 C8 O4 5.4(12) . . . .
C6 C7 C8 O4 -176.1(8) . . . .
N2 C7 C8 C9 -175.8(7) . . . .
C6 C7 C8 C9 2.7(11) . . . .
C5 C3 C9 N3 -179.9(8) . . . .
C4 C3 C9 N3 -0.3(11) . . . .
C5 C3 C9 C8 1.9(11) . . . .
C4 C3 C9 C8 -178.5(7) . . . .
C10 N3 C9 C3 -2.2(12) . . . .
C12A N3 C9 C3 161.6(8) . . . .
C12 N3 C9 C3 -167.7(8) . . . .
C10 N3 C9 C8 176.1(8) . . . .
C12A N3 C9 C8 -20.1(10) . . . .
C12 N3 C9 C8 10.6(12) . . . .
O4 C8 C9 C3 174.3(7) . . . .
C7 C8 C9 C3 -4.4(11) . . . .
O4 C8 C9 N3 -4.0(11) . . . .
C7 C8 C9 N3 177.3(7) . . . .
C9 N3 C10 C2 0.7(14) . . . .
C12A N3 C10 C2 -158.6(10) . . . .
C12 N3 C10 C2 167.5(9) . . . .
C4 C2 C10 N3 3.3(14) . . . .
C1 C2 C10 N3 -175.9(8) . . . .
C7 C8 O4 C11 159.2(7) . . . .
C9 C8 O4 C11 -19.5(11) . . . .
C12 C11 O4 C8 39.1(12) . . . .
C12A C11 O4 C8 57.6(8) . . . .
C10 N3 C12 C11 -159.9(9) . . . .
C9 N3 C12 C11 5.9(13) . . . .
C12A N3 C12 C11 72.4(10) . . . .
C10 N3 C12 C13 94.8(11) . . . .
C9 N3 C12 C13 -99.4(11) . . . .
C12A N3 C12 C13 -32.9(11) . . . .
O4 C11 C12 N3 -31.0(13) . . . .
C12A C11 C12 N3 -69.0(9) . . . .
O4 C11 C12 C13 76.0(12) . . . .
C12A C11 C12 C13 37.9(10) . . . .
C10 N3 C12A C13A -16.3(16) . . . .
C9 N3 C12A C13A -177.2(10) . . . .
C12 N3 C12A C13A 55.2(12) . . . .
C10 N3 C12A C11 -136.2(10) . . . .
C9 N3 C12A C11 62.9(10) . . . .
C12 N3 C12A C11 -64.7(9) . . . .
O4 C11 C12A N3 -80.9(9) . . . .
C12 C11 C12A N3 67.3(9) . . . .
O4 C11 C12A C13A 162.6(9) . . . .
C12 C11 C12A C13A -49.2(12) . . . .
C7 N2 C14 C15 -154.9(6) . . . .
C17 N2 C14 C15 60.8(8) . . . .
N2 C14 C15 N1 -57.9(7) . . . .
C18 N1 C15 C14 -179.4(6) . . . .
C16 N1 C15 C14 53.9(7) . . . .
C18 N1 C16 C17 179.9(6) . . . .
C15 N1 C16 C17 -54.1(7) . . . .
C7 N2 C17 C16 158.2(6) . . . .
C14 N2 C17 C16 -59.4(8) . . . .
N1 C16 C17 N2 56.7(7) . . . .
C24 C19 C20 C21 3.0(9) . . . .
C25 C19 C20 C21 -172.2(6) . . . .
C19 C20 C21 C22 -3.8(9) . . . .
C20 C21 C22 C23 2.4(9) . . . .
C21 C22 C23 C24 -0.2(9) . . . .
C21 C22 C23 C26 177.7(5) . . . .
C22 C23 C24 C19 -0.7(9) . . . .
C26 C23 C24 C19 -178.5(5) . . . .
C20 C19 C24 C23 -0.7(9) . . . .
C25 C19 C24 C23 174.4(5) . . . .
Cd1 O6 C25 O5 -6.3(6) . . . .
Cd1 O6 C25 C19 170.3(5) . . . .
Cd1 O5 C25 O6 6.1(6) . . . .
Cd1 O5 C25 C19 -170.5(5) . . . .
C20 C19 C25 O6 -24.1(9) . . . .
C24 C19 C25 O6 160.8(6) . . . .
C20 C19 C25 O5 152.7(6) . . . .
C24 C19 C25 O5 -22.5(9) . . . .
C20 C19 C25 Cd1 53(3) . . . .
C24 C19 C25 Cd1 -122(3) . . . .
O8 Cd1 C25 O6 8.2(4) 1_655 . . .
O9 Cd1 C25 O6 -101.4(4) . . . .
O2 Cd1 C25 O6 167.2(3) . . . .
O3 Cd1 C25 O6 94.9(4) . . . .
O5 Cd1 C25 O6 -174.0(6) . . . .
O8 Cd1 C25 O5 -177.8(3) 1_655 . . .
O9 Cd1 C25 O5 72.6(4) . . . .
O2 Cd1 C25 O5 -18.8(4) . . . .
O3 Cd1 C25 O5 -91.1(4) . . . .
O6 Cd1 C25 O5 174.0(6) . . . .
O8 Cd1 C25 C19 -74(3) 1_655 . . .
O9 Cd1 C25 C19 176(3) . . . .
O2 Cd1 C25 C19 85(3) . . . .
O3 Cd1 C25 C19 13(3) . . . .
O6 Cd1 C25 C19 -82(3) . . . .
O5 Cd1 C25 C19 104(3) . . . .
Cd1 O8 C26 O7 7.3(7) 1_455 . . .
Cd1 O8 C26 C23 -170.6(4) 1_455 . . .
Cd2 O7 C26 O8 91.0(7) . . . .
Cd2 O7 C26 C23 -91.0(6) . . . .
C24 C23 C26 O8 -168.8(6) . . . .
C22 C23 C26 O8 13.4(9) . . . .
C24 C23 C26 O7 13.2(9) . . . .
C22 C23 C26 O7 -164.6(5) . . . .
C32 C27 C28 C29 -0.9(11) . . . .
C27 C28 C29 C30 0.7(10) . . . .
C27 C28 C29 C33 -177.4(6) . . . .
C28 C29 C30 C31 0.4(9) . . . .
C33 C29 C30 C31 178.6(5) . . . .
C29 C30 C31 C32 -1.4(9) . . . .
C29 C30 C31 C34 -179.5(5) . . . .
C30 C31 C32 C27 1.2(10) . . . .
C34 C31 C32 C27 179.4(6) . . . .
C28 C27 C32 C31 0.0(11) . . . .
Cd1 O9 C33 O10 -74.3(19) . . . .
Cd1 O9 C33 C29 107.6(16) . . . .
Cd2 O10 C33 O9 11.9(8) 1_655 . . .
Cd2 O10 C33 C29 -169.9(4) 1_655 . . .
C28 C29 C33 O9 173.2(6) . . . .
C30 C29 C33 O9 -5.0(9) . . . .
C28 C29 C33 O10 -5.1(8) . . . .
C30 C29 C33 O10 176.8(5) . . . .
Cd2 O12 C34 O11 5.8(6) . . . .
Cd2 O12 C34 C31 -177.0(5) . . . .
Cd2 O11 C34 O12 -6.2(7) . . . .
Cd2 O11 C34 C31 176.6(5) . . . .
C30 C31 C34 O12 178.1(6) . . . .
C32 C31 C34 O12 -0.2(9) . . . .
C30 C31 C34 O11 -4.6(9) . . . .
C32 C31 C34 O11 177.2(6) . . . .
C30 C31 C34 Cd2 34(6) . . . .
C32 C31 C34 Cd2 -144(5) . . . .
OW1 Cd2 C34 O12 80.5(4) . . . .
O10 Cd2 C34 O12 -6.8(4) 1_455 . . .
O7 Cd2 C34 O12 172.6(3) . . . .
OW2 Cd2 C34 O12 -98.4(4) . . . .
O11 Cd2 C34 O12 174.3(6) . . . .
OW1 Cd2 C34 O11 -93.8(4) . . . .
O10 Cd2 C34 O11 178.9(4) 1_455 . . .
O7 Cd2 C34 O11 -1.7(5) . . . .
OW2 Cd2 C34 O11 87.3(4) . . . .
O12 Cd2 C34 O11 -174.3(6) . . . .
OW1 Cd2 C34 C31 -135(6) . . . .
O10 Cd2 C34 C31 138(6) 1_455 . . .
O7 Cd2 C34 C31 -42(6) . . . .
OW2 Cd2 C34 C31 47(6) . . . .
O11 Cd2 C34 C31 -41(5) . . . .
O12 Cd2 C34 C31 145(6) . . . .
